data_7108789
loop_
_publ_author_name
'Adonis Michaelides'
'Stavroula Skoulika'
'Michael G. Siskos'

_publ_section_title
;
 2D and 3D photoreactive lanthanide MOFs of trans,trans-muconic acid
;
_journal_name_full Chem.Commun.
_journal_page_first 1008
_journal_paper_doi 10.1039/c2cc36356a
_journal_volume 49
_journal_year 2012
_chemical_formula_sum 'C18 H28 Er2 O20'
_chemical_formula_weight 898.92
_chemical_name_systematic
;
?
;
_space_group_IT_number 2
_symmetry_cell_setting triclinic
_symmetry_space_group_name_Hall '-P 1'
_symmetry_space_group_name_H-M 'P -1'
_atom_sites_solution_hydrogens geom
_atom_sites_solution_primary direct
_atom_sites_solution_secondary difmap
_audit_creation_method SHELXL-97
_cell_angle_alpha 94.550(10)
_cell_angle_beta 93.330(10)
_cell_angle_gamma 101.860(10)
_cell_formula_units_Z 2
_cell_length_a 7.6770(10)
_cell_length_b 8.0180(10)
_cell_length_c 22.389(2)
_cell_measurement_reflns_used 66
_cell_measurement_temperature 293(2)
_cell_measurement_theta_max 12.3
_cell_measurement_theta_min 9.3
_cell_volume 1340.6(3)
_computing_cell_refinement XSCANS
_computing_data_collection XSCANS
_computing_data_reduction XSCANS
_computing_structure_refinement 'SHELXL-97 (Sheldrick, 1997)'
_computing_structure_solution 'SHELXS-97 (Sheldrick, 1990)'
_diffrn_ambient_temperature 293(2)
_diffrn_measured_fraction_theta_full 0.999
_diffrn_measured_fraction_theta_max 0.999
_diffrn_measurement_device_type P4
_diffrn_measurement_method scintillation
_diffrn_radiation_monochromator graphite
_diffrn_radiation_source 'fine-focus sealed tube'
_diffrn_radiation_type MoK\a
_diffrn_radiation_wavelength 0.71073
_diffrn_reflns_av_R_equivalents 0.0221
_diffrn_reflns_av_sigmaI/netI 0.0346
_diffrn_reflns_limit_h_max 9
_diffrn_reflns_limit_h_min -1
_diffrn_reflns_limit_k_max 9
_diffrn_reflns_limit_k_min -9
_diffrn_reflns_limit_l_max 26
_diffrn_reflns_limit_l_min -26
_diffrn_reflns_number 5883
_diffrn_reflns_theta_full 25.00
_diffrn_reflns_theta_max 25.00
_diffrn_reflns_theta_min 1.83
_diffrn_standards_decay_% none
_diffrn_standards_interval_count 100
_diffrn_standards_number 2
_exptl_absorpt_coefficient_mu 6.307
_exptl_absorpt_correction_type none
_exptl_crystal_colour pink
_exptl_crystal_density_diffrn 2.227
_exptl_crystal_density_method 'not measured'
_exptl_crystal_description prismatic
_exptl_crystal_F_000 864
_exptl_crystal_size_max 0.11
_exptl_crystal_size_mid 0.10
_exptl_crystal_size_min 0.10
_refine_diff_density_max 2.150
_refine_diff_density_min -3.497
_refine_diff_density_rms 0.256
_refine_ls_extinction_method none
_refine_ls_goodness_of_fit_ref 1.113
_refine_ls_hydrogen_treatment mixed
_refine_ls_matrix_type fullcycle
_refine_ls_number_parameters 409
_refine_ls_number_reflns 4730
_refine_ls_number_restraints 24
_refine_ls_restrained_S_all 1.110
_refine_ls_R_factor_all 0.0391
_refine_ls_R_factor_gt 0.0360
_refine_ls_shift/su_max 0.002
_refine_ls_shift/su_mean 0.000
_refine_ls_structure_factor_coef Fsqd
_refine_ls_weighting_details 'calc w=1/[\s^2^(Fo^2^)+(0.0647P)^2^+2.4673P] where P=(Fo^2^+2Fc^2^)/3'
_refine_ls_weighting_scheme calc
_refine_ls_wR_factor_gt 0.0973
_refine_ls_wR_factor_ref 0.1000
_reflns_number_gt 4339
_reflns_number_total 4730
_reflns_threshold_expression >2sigma(I)
_cod_data_source_file c2cc36356a.txt
_cod_data_source_block erhex4
_cod_original_sg_symbol_H-M P-1
_cod_database_code 7108789

loop_
_symmetry_equiv_pos_as_xyz
'x, y, z'
'-x, -y, -z'

loop_
_atom_site_label
_atom_site_type_symbol
_atom_site_fract_x
_atom_site_fract_y
_atom_site_fract_z
_atom_site_U_iso_or_equiv
_atom_site_adp_type
_atom_site_occupancy
_atom_site_symmetry_multiplicity
_atom_site_calc_flag
_atom_site_refinement_flags
Er1 Er 0.77890(3) 0.23681(3) 0.052493(10) 0.01666(11) Uani 1 1 d .
Er2 Er 1.09224(3) 0.18393(3) 0.445775(10) 0.01612(11) Uani 1 1 d .
O1 O 0.9516(6) 0.1812(6) -0.03145(19) 0.0244(10) Uani 1 1 d .
O2 O 0.6643(6) 0.1506(6) -0.05132(19) 0.0275(10) Uani 1 1 d .
O3 O 0.7828(6) -0.0786(5) -0.36191(18) 0.0236(9) Uani 1 1 d .
O4 O 0.4901(6) -0.1074(8) -0.3800(2) 0.0475(15) Uani 1 1 d .
O5 O 1.0607(6) 0.2870(6) 0.08894(19) 0.0279(10) Uani 1 1 d .
O6 O 1.3141(6) 0.4783(6) 0.10327(19) 0.0293(10) Uani 1 1 d .
O7 O 1.1963(6) 0.4366(5) 0.41499(19) 0.0302(10) Uani 1 1 d .
O8 O 1.3521(7) 0.7024(6) 0.4356(2) 0.0353(11) Uani 1 1 d .
O9 O 0.7762(6) 0.4474(5) 0.13466(18) 0.0273(10) Uani 1 1 d .
O10 O 0.7158(6) 0.1796(5) 0.15351(18) 0.0276(10) Uani 1 1 d .
O11 O 0.8201(6) 0.6362(5) 0.45540(19) 0.0257(10) Uani 1 1 d .
O12 O 0.9734(6) 0.8953(5) 0.45169(18) 0.0239(9) Uani 1 1 d .
O1W O 0.7555(6) -0.0597(5) 0.0500(2) 0.0233(9) Uani 1 1 d D
O2W O 0.4789(6) 0.2403(6) 0.0478(2) 0.0299(10) Uani 1 1 d D
O3W O 0.7976(7) 0.4933(5) 0.0110(2) 0.0274(10) Uani 1 1 d D
O4W O 1.3643(7) 0.1388(7) 0.4825(2) 0.0372(12) Uani 1 1 d D
O5W O 0.8707(6) 0.1312(7) 0.3630(2) 0.0309(10) Uani 1 1 d D
O6W O 0.8461(6) 0.3017(6) 0.46868(19) 0.0248(9) Uani 1 1 d D
O7W O 0.6324(6) -0.2658(6) 0.1345(2) 0.0328(10) Uani 1 1 d D
O8W O 0.8112(8) -0.0325(7) 0.2394(2) 0.0403(12) Uani 1 1 d D
C1 C 0.8142(8) 0.1461(7) -0.0697(3) 0.0190(12) Uani 1 1 d .
C2 C 0.8427(9) 0.1032(9) -0.1332(3) 0.0290(14) Uani 1 1 d .
H2 H 0.9584 0.1026 -0.1432 0.035 Uiso 1 1 calc R
C3 C 0.7121(8) 0.0652(8) -0.1770(3) 0.0235(13) Uani 1 1 d .
H3 H 0.5966 0.0677 -0.1671 0.028 Uiso 1 1 calc R
C4 C 0.7391(8) 0.0205(8) -0.2392(3) 0.0252(13) Uani 1 1 d .
H4 H 0.8540 0.0158 -0.2492 0.030 Uiso 1 1 calc R
C5 C 0.6096(8) -0.0138(8) -0.2821(3) 0.0239(13) Uani 1 1 d .
H5 H 0.4968 -0.0022 -0.2718 0.029 Uiso 1 1 calc R
C6 C 0.6290(8) -0.0701(8) -0.3462(3) 0.0223(12) Uani 1 1 d .
C7 C 1.1872(8) 0.3787(8) 0.1239(3) 0.0234(13) Uani 1 1 d .
C8 C 1.1793(8) 0.3647(8) 0.1886(3) 0.0266(13) Uani 1 1 d .
H8 H 1.0957 0.2751 0.2008 0.032 Uiso 1 1 calc R
C9 C 1.2826(9) 0.4704(8) 0.2308(3) 0.0278(13) Uani 1 1 d .
H9 H 1.3739 0.5541 0.2192 0.033 Uiso 1 1 calc R
C10 C 1.2599(9) 0.4614(8) 0.2941(3) 0.0286(14) Uani 1 1 d .
H10 H 1.1813 0.3663 0.3051 0.034 Uiso 1 1 calc R
C11 C 1.3416(9) 0.5773(8) 0.3379(3) 0.0273(13) Uani 1 1 d .
H11 H 1.4309 0.6664 0.3284 0.033 Uiso 1 1 calc R
C12 C 1.2967(8) 0.5709(7) 0.4010(3) 0.0220(12) Uani 1 1 d .
C13 C 0.7413(8) 0.3375(8) 0.1717(3) 0.0221(12) Uani 1 1 d .
C14 C 0.7286(9) 0.3860(8) 0.2362(3) 0.0275(14) Uani 1 1 d .
H14 H 0.6543 0.3097 0.2576 0.033 Uiso 1 1 calc R
C15 C 0.8173(9) 0.5324(7) 0.2652(3) 0.0238(13) Uani 1 1 d .
H15 H 0.8853 0.6125 0.2434 0.029 Uiso 1 1 calc R
C16 C 0.8130(9) 0.5731(8) 0.3293(3) 0.0252(13) Uani 1 1 d .
H16 H 0.7406 0.4948 0.3506 0.030 Uiso 1 1 calc R
C17 C 0.9080(9) 0.7179(8) 0.3597(3) 0.0260(13) Uani 1 1 d .
H17 H 0.9797 0.7991 0.3392 0.031 Uiso 1 1 calc R
C18 C 0.8991(8) 0.7487(7) 0.4254(2) 0.0192(12) Uani 1 1 d .
H8A H 0.788(14) 0.029(10) 0.213(3) 0.080 Uiso 1 1 d D
H8B H 0.762(14) -0.126(6) 0.221(4) 0.080 Uiso 1 1 d D
H7A H 0.671(12) -0.349(8) 0.144(4) 0.080 Uiso 1 1 d D
H7B H 0.533(7) -0.314(11) 0.118(4) 0.080 Uiso 1 1 d D
H6A H 0.798(13) 0.278(12) 0.500(3) 0.080 Uiso 1 1 d D
H6B H 0.855(15) 0.405(4) 0.465(4) 0.080 Uiso 1 1 d D
H5A H 0.852(13) 0.083(12) 0.3282(19) 0.080 Uiso 1 1 d D
H5B H 0.768(6) 0.129(14) 0.373(4) 0.080 Uiso 1 1 d D
H4A H 1.424(11) 0.162(13) 0.516(2) 0.080 Uiso 1 1 d D
H4B H 1.429(12) 0.197(12) 0.459(4) 0.080 Uiso 1 1 d D
H3A H 0.764(14) 0.509(12) -0.0240(19) 0.080 Uiso 1 1 d D
H3B H 0.843(14) 0.588(6) 0.028(4) 0.080 Uiso 1 1 d D
H2A H 0.411(12) 0.192(11) 0.019(3) 0.080 Uiso 1 1 d D
H2B H 0.471(14) 0.174(10) 0.074(3) 0.080 Uiso 1 1 d D
H1A H 0.696(12) -0.116(11) 0.075(4) 0.080 Uiso 1 1 d D
H1B H 0.852(7) -0.089(13) 0.047(5) 0.080 Uiso 1 1 d D

loop_
_atom_site_aniso_label
_atom_site_aniso_U_11
_atom_site_aniso_U_22
_atom_site_aniso_U_33
_atom_site_aniso_U_23
_atom_site_aniso_U_13
_atom_site_aniso_U_12
Er1 0.01802(17) 0.01865(16) 0.01362(16) -0.00198(10) 0.00178(11) 0.00572(11)
Er2 0.01714(16) 0.01790(16) 0.01328(16) -0.00125(10) 0.00294(11) 0.00412(11)
O1 0.020(2) 0.032(2) 0.022(2) -0.0052(18) 0.0001(17) 0.0114(18)
O2 0.020(2) 0.041(3) 0.023(2) -0.0029(18) 0.0032(17) 0.0107(19)
O3 0.019(2) 0.033(2) 0.019(2) -0.0029(17) 0.0032(17) 0.0085(18)
O4 0.019(2) 0.094(4) 0.025(2) -0.017(3) 0.001(2) 0.009(3)
O5 0.021(2) 0.039(2) 0.021(2) -0.0024(19) -0.0005(18) 0.0023(19)
O6 0.027(2) 0.034(2) 0.023(2) 0.0011(18) 0.0057(18) -0.0024(19)
O7 0.040(3) 0.023(2) 0.025(2) 0.0019(17) 0.011(2) -0.002(2)
O8 0.040(3) 0.035(3) 0.026(2) -0.006(2) 0.007(2) -0.002(2)
O9 0.039(3) 0.023(2) 0.020(2) -0.0009(17) 0.0029(19) 0.0080(19)
O10 0.039(3) 0.022(2) 0.019(2) -0.0044(17) 0.0043(19) 0.0031(19)
O11 0.036(3) 0.020(2) 0.020(2) -0.0016(17) 0.0029(19) 0.0048(19)
O12 0.034(2) 0.020(2) 0.016(2) -0.0012(16) 0.0034(18) 0.0010(18)
O1W 0.022(2) 0.022(2) 0.028(2) -0.0003(17) 0.0070(18) 0.0093(18)
O2W 0.015(2) 0.037(3) 0.033(3) -0.012(2) -0.0005(19) 0.0025(19)
O3W 0.035(3) 0.024(2) 0.022(2) 0.0029(17) 0.0002(19) 0.0043(19)
O4W 0.028(3) 0.065(4) 0.019(2) -0.010(2) -0.0052(19) 0.018(2)
O5W 0.023(2) 0.050(3) 0.021(2) -0.006(2) -0.0014(19) 0.017(2)
O6W 0.023(2) 0.030(2) 0.025(2) -0.0009(18) 0.0082(18) 0.0145(19)
O7W 0.029(2) 0.025(2) 0.044(3) 0.003(2) 0.004(2) 0.0052(19)
O8W 0.044(3) 0.046(3) 0.034(3) 0.003(2) 0.000(2) 0.018(3)
C1 0.019(3) 0.024(3) 0.015(3) -0.003(2) 0.002(2) 0.009(2)
C2 0.020(3) 0.045(4) 0.023(3) -0.007(3) 0.005(3) 0.009(3)
C3 0.019(3) 0.029(3) 0.023(3) -0.002(2) 0.004(2) 0.009(2)
C4 0.022(3) 0.031(3) 0.025(3) 0.001(3) 0.005(3) 0.010(3)
C5 0.014(3) 0.033(3) 0.025(3) -0.003(2) 0.006(2) 0.005(2)
C6 0.020(3) 0.029(3) 0.018(3) -0.001(2) 0.002(2) 0.006(2)
C7 0.020(3) 0.028(3) 0.023(3) -0.005(2) -0.002(2) 0.011(2)
C8 0.024(3) 0.032(3) 0.023(3) 0.004(3) 0.004(3) 0.005(3)
C9 0.024(3) 0.034(3) 0.022(3) 0.000(3) 0.003(3) 0.001(3)
C10 0.026(3) 0.033(3) 0.027(3) 0.005(3) 0.007(3) 0.005(3)
C11 0.026(3) 0.025(3) 0.031(3) 0.007(3) 0.008(3) 0.004(3)
C12 0.025(3) 0.022(3) 0.019(3) 0.000(2) 0.001(2) 0.006(2)
C13 0.022(3) 0.024(3) 0.019(3) -0.003(2) 0.003(2) 0.004(2)
C14 0.034(4) 0.026(3) 0.022(3) 0.000(2) 0.006(3) 0.006(3)
C15 0.033(3) 0.020(3) 0.018(3) -0.001(2) 0.002(2) 0.006(3)
C16 0.032(3) 0.025(3) 0.019(3) -0.002(2) 0.004(3) 0.007(3)
C17 0.034(4) 0.021(3) 0.022(3) -0.001(2) 0.005(3) 0.004(3)
C18 0.023(3) 0.020(3) 0.014(3) -0.003(2) -0.002(2) 0.005(2)

loop_
_atom_type_symbol
_atom_type_description
_atom_type_scat_dispersion_real
_atom_type_scat_dispersion_imag
_atom_type_scat_source
C C 0.0033 0.0016 'International Tables Vol C Tables 4.2.6.8 and 6.1.1.4'
H H 0.0000 0.0000 'International Tables Vol C Tables 4.2.6.8 and 6.1.1.4'
O O 0.0106 0.0060 'International Tables Vol C Tables 4.2.6.8 and 6.1.1.4'
Er Er -0.2586 4.9576 'International Tables Vol C Tables 4.2.6.8 and 6.1.1.4'

loop_
_geom_angle_atom_site_label_1
_geom_angle_atom_site_label_2
_geom_angle_atom_site_label_3
_geom_angle
_geom_angle_site_symmetry_1
_geom_angle_site_symmetry_3
O5 Er1 O3W 96.07(18) . .
O5 Er1 O2W 158.81(17) . .
O3W Er1 O2W 82.51(18) . .
O5 Er1 O1W 91.62(17) . .
O3W Er1 O1W 155.01(16) . .
O2W Er1 O1W 98.51(17) . .
O5 Er1 O10 84.02(18) . .
O3W Er1 O10 127.16(16) . .
O2W Er1 O10 80.19(18) . .
O1W Er1 O10 77.21(16) . .
O5 Er1 O9 79.27(18) . .
O3W Er1 O9 73.95(16) . .
O2W Er1 O9 80.04(17) . .
O1W Er1 O9 130.96(16) . .
O10 Er1 O9 54.06(16) . .
O5 Er1 O1 73.71(16) . .
O3W Er1 O1 81.45(17) . .
O2W Er1 O1 126.54(16) . .
O1W Er1 O1 77.97(16) . .
O10 Er1 O1 145.92(16) . .
O9 Er1 O1 141.00(16) . .
O5 Er1 O2 127.10(16) . .
O3W Er1 O2 76.56(17) . .
O2W Er1 O2 73.30(16) . .
O1W Er1 O2 79.84(17) . .
O10 Er1 O2 141.65(16) . .
O9 Er1 O2 142.32(16) . .
O1 Er1 O2 53.42(15) . .
O5 Er1 C13 79.84(18) . .
O3W Er1 C13 100.58(18) . .
O2W Er1 C13 79.66(18) . .
O1W Er1 C13 104.17(18) . .
O10 Er1 C13 27.19(17) . .
O9 Er1 C13 26.90(18) . .
O1 Er1 C13 153.52(17) . .
O2 Er1 C13 152.96(18) . .
O5 Er1 C1 100.84(18) . .
O3W Er1 C1 77.37(18) . .
O2W Er1 C1 99.46(18) . .
O1W Er1 C1 77.84(17) . .
O10 Er1 C1 154.70(17) . .
O9 Er1 C1 151.15(17) . .
O1 Er1 C1 27.15(17) . .
O2 Er1 C1 26.27(17) . .
C13 Er1 C1 177.89(18) . .
O5 Er1 H2B 146.5(15) . .
O3W Er1 H2B 101.1(13) . .
O2W Er1 H2B 20.1(9) . .
O1W Er1 H2B 85(2) . .
O10 Er1 H2B 62.7(14) . .
O9 Er1 H2B 78(2) . .
O1 Er1 H2B 137(2) . .
O2 Er1 H2B 85(2) . .
C13 Er1 H2B 69(2) . .
C1 Er1 H2B 111(2) . .
O7 Er2 O4W 96.2(2) . .
O7 Er2 O12 165.09(17) . 1_545
O4W Er2 O12 88.4(2) . 1_545
O7 Er2 O3 84.74(17) . 2_755
O4W Er2 O3 75.15(17) . 2_755
O12 Er2 O3 82.75(16) 1_545 2_755
O7 Er2 O6W 83.85(18) . .
O4W Er2 O6W 144.97(17) . .
O12 Er2 O6W 100.46(17) 1_545 .
O3 Er2 O6W 139.27(16) 2_755 .
O7 Er2 O5W 88.54(19) . .
O4W Er2 O5W 146.21(17) . .
O12 Er2 O5W 79.90(18) 1_545 .
O3 Er2 O5W 72.00(16) 2_755 .
O6W Er2 O5W 68.75(16) . .
O7 Er2 O12 129.71(16) . 2_766
O4W Er2 O12 78.36(18) . 2_766
O12 Er2 O12 65.09(17) 1_545 2_766
O3 Er2 O12 138.54(16) 2_755 2_766
O6W Er2 O12 75.06(16) . 2_766
O5W Er2 O12 123.09(17) . 2_766
O7 Er2 O11 78.92(16) . 2_766
O4W Er2 O11 71.92(17) . 2_766
O12 Er2 O11 115.98(15) 1_545 2_766
O3 Er2 O11 141.14(16) 2_755 2_766
O6W Er2 O11 73.76(17) . 2_766
O5W Er2 O11 141.49(17) . 2_766
O12 Er2 O11 51.61(15) 2_766 2_766
O7 Er2 C18 103.87(18) . 2_766
O4W Er2 C18 74.46(18) . 2_766
O12 Er2 C18 91.02(16) 1_545 2_766
O3 Er2 C18 149.12(17) 2_755 2_766
O6W Er2 C18 71.59(17) . 2_766
O5W Er2 C18 136.72(18) . 2_766
O12 Er2 C18 26.14(16) 2_766 2_766
O11 Er2 C18 25.51(16) 2_766 2_766
C1 O1 Er1 93.6(4) . .
C1 O2 Er1 94.4(4) . .
C6 O3 Er2 137.7(4) . 2_755
C7 O5 Er1 148.8(4) . .
C12 O7 Er2 164.2(5) . .
C13 O9 Er1 93.4(4) . .
C13 O10 Er1 93.1(4) . .
C18 O11 Er2 93.9(4) . 2_766
C18 O12 Er2 149.2(4) . 1_565
C18 O12 Er2 94.9(4) . 2_766
Er2 O12 Er2 114.91(17) 1_565 2_766
Er1 O1W H1A 120(7) . .
Er1 O1W H1B 113(7) . .
H1A O1W H1B 111(8) . .
Er1 O2W H2A 121(8) . .
Er1 O2W H2B 86(8) . .
H2A O2W H2B 108(7) . .
Er1 O3W H3A 128(7) . .
Er1 O3W H3B 125(7) . .
H3A O3W H3B 107(7) . .
Er2 O4W H4A 135(7) . .
Er2 O4W H4B 98(7) . .
H4A O4W H4B 103(7) . .
Er2 O5W H5A 140(7) . .
Er2 O5W H5B 114(7) . .
H5A O5W H5B 101(7) . .
Er2 O6W H6A 119(7) . .
Er2 O6W H6B 117(8) . .
H6A O6W H6B 109(7) . .
H7A O7W H7B 100(7) . .
H8A O8W H8B 98(7) . .
O2 C1 O1 118.6(6) . .
O2 C1 C2 123.4(6) . .
O1 C1 C2 117.9(6) . .
O2 C1 Er1 59.4(3) . .
O1 C1 Er1 59.3(3) . .
C2 C1 Er1 177.0(5) . .
C3 C2 C1 123.7(6) . .
C3 C2 H2 118.1 . .
C1 C2 H2 118.1 . .
C2 C3 C4 123.9(6) . .
C2 C3 H3 118.1 . .
C4 C3 H3 118.1 . .
C5 C4 C3 123.2(6) . .
C5 C4 H4 118.4 . .
C3 C4 H4 118.4 . .
C4 C5 C6 125.2(6) . .
C4 C5 H5 117.4 . .
C6 C5 H5 117.4 . .
O4 C6 O3 124.9(6) . .
O4 C6 C5 116.5(6) . .
O3 C6 C5 118.5(6) . .
O6 C7 O5 120.8(6) . .
O6 C7 C8 121.5(6) . .
O5 C7 C8 117.7(6) . .
C9 C8 C7 124.7(7) . .
C9 C8 H8 117.7 . .
C7 C8 H8 117.7 . .
C8 C9 C10 122.9(7) . .
C8 C9 H9 118.5 . .
C10 C9 H9 118.5 . .
C11 C10 C9 125.6(7) . .
C11 C10 H10 117.2 . .
C9 C10 H10 117.2 . .
C10 C11 C12 122.9(6) . .
C10 C11 H11 118.6 . .
C12 C11 H11 118.6 . .
O8 C12 O7 124.8(6) . .
O8 C12 C11 117.2(6) . .
O7 C12 C11 117.8(6) . .
O9 C13 O10 119.4(6) . .
O9 C13 C14 122.0(6) . .
O10 C13 C14 118.6(6) . .
O9 C13 Er1 59.7(3) . .
O10 C13 Er1 59.7(3) . .
C14 C13 Er1 176.9(5) . .
C15 C14 C13 123.7(7) . .
C15 C14 H14 118.1 . .
C13 C14 H14 118.1 . .
C14 C15 C16 123.0(7) . .
C14 C15 H15 118.5 . .
C16 C15 H15 118.5 . .
C17 C16 C15 123.6(7) . .
C17 C16 H16 118.2 . .
C15 C16 H16 118.2 . .
C16 C17 C18 120.4(6) . .
C16 C17 H17 119.8 . .
C18 C17 H17 119.8 . .
O11 C18 O12 119.4(6) . .
O11 C18 C17 121.8(6) . .
O12 C18 C17 118.8(6) . .
O11 C18 Er2 60.6(3) . 2_766
O12 C18 Er2 59.0(3) . 2_766
C17 C18 Er2 176.1(5) . 2_766

loop_
_geom_bond_atom_site_label_1
_geom_bond_atom_site_label_2
_geom_bond_distance
_geom_bond_site_symmetry_2
Er1 O5 2.212(5) .
Er1 O3W 2.304(5) .
Er1 O2W 2.306(5) .
Er1 O1W 2.343(4) .
Er1 O10 2.400(5) .
Er1 O9 2.400(5) .
Er1 O1 2.426(5) .
Er1 O2 2.431(5) .
Er1 C13 2.775(6) .
Er1 C1 2.817(6) .
Er1 H2B 2.40(11) .
Er2 O7 2.200(5) .
Er2 O4W 2.308(5) .
Er2 O12 2.324(4) 1_545
Er2 O3 2.335(4) 2_755
Er2 O6W 2.345(4) .
Er2 O5W 2.392(5) .
Er2 O12 2.482(4) 2_766
Er2 O11 2.520(4) 2_766
Er2 C18 2.886(6) 2_766
O1 C1 1.288(8) .
O2 C1 1.250(8) .
O3 C6 1.265(8) .
O3 Er2 2.334(4) 2_755
O4 C6 1.240(9) .
O5 C7 1.274(8) .
O6 C7 1.262(8) .
O7 C12 1.261(8) .
O8 C12 1.241(8) .
O9 C13 1.258(8) .
O10 C13 1.270(8) .
O11 C18 1.246(8) .
O11 Er2 2.520(4) 2_766
O12 C18 1.276(8) .
O12 Er2 2.324(4) 1_565
O12 Er2 2.483(4) 2_766
O1W H1A 0.84(2) .
O1W H1B 0.83(2) .
O2W H2A 0.83(2) .
O2W H2B 0.82(2) .
O3W H3A 0.84(2) .
O3W H3B 0.82(2) .
O4W H4A 0.83(2) .
O4W H4B 0.84(2) .
O5W H5A 0.83(2) .
O5W H5B 0.83(2) .
O6W H6A 0.82(2) .
O6W H6B 0.83(2) .
O7W H7A 0.82(2) .
O7W H7B 0.83(2) .
O8W H8A 0.83(2) .
O8W H8B 0.83(2) .
C1 C2 1.475(9) .
C2 C3 1.332(10) .
C2 H2 0.9300 .
C3 C4 1.448(9) .
C3 H3 0.9300 .
C4 C5 1.313(9) .
C4 H4 0.9300 .
C5 C6 1.496(9) .
C5 H5 0.9300 .
C7 C8 1.465(9) .
C8 C9 1.323(10) .
C8 H8 0.9300 .
C9 C10 1.442(9) .
C9 H9 0.9300 .
C10 C11 1.328(10) .
C10 H10 0.9300 .
C11 C12 1.476(9) .
C11 H11 0.9300 .
C13 C14 1.480(9) .
C14 C15 1.328(10) .
C14 H14 0.9300 .
C15 C16 1.449(9) .
C15 H15 0.9300 .
C16 C17 1.346(9) .
C16 H16 0.9300 .
C17 C18 1.481(9) .
C17 H17 0.9300 .
C18 Er2 2.887(6) 2_766

loop_
_geom_torsion_atom_site_label_1
_geom_torsion_atom_site_label_2
_geom_torsion_atom_site_label_3
_geom_torsion_atom_site_label_4
_geom_torsion
_geom_torsion_site_symmetry_1
_geom_torsion_site_symmetry_4
O5 Er1 O1 C1 -177.9(4) . .
O3W Er1 O1 C1 -79.0(4) . .
O2W Er1 O1 C1 -5.0(4) . .
O1W Er1 O1 C1 86.8(4) . .
O10 Er1 O1 C1 130.8(4) . .
O9 Er1 O1 C1 -129.9(4) . .
O2 Er1 O1 C1 0.6(4) . .
C13 Er1 O1 C1 -175.6(4) . .
O5 Er1 O2 C1 1.2(5) . .
O3W Er1 O2 C1 88.7(4) . .
O2W Er1 O2 C1 174.7(4) . .
O1W Er1 O2 C1 -83.1(4) . .
O10 Er1 O2 C1 -137.0(4) . .
O9 Er1 O2 C1 127.9(4) . .
O1 Er1 O2 C1 -0.6(4) . .
C13 Er1 O2 C1 175.6(4) . .
O3W Er1 O5 C7 61.1(9) . .
O2W Er1 O5 C7 -23.8(12) . .
O1W Er1 O5 C7 -142.7(9) . .
O10 Er1 O5 C7 -65.7(9) . .
O9 Er1 O5 C7 -11.2(9) . .
O1 Er1 O5 C7 140.4(9) . .
O2 Er1 O5 C7 138.9(8) . .
C13 Er1 O5 C7 -38.6(9) . .
C1 Er1 O5 C7 139.4(9) . .
O4W Er2 O7 C12 7.9(17) . .
O12 Er2 O7 C12 -99.6(17) 1_545 .
O3 Er2 O7 C12 -66.5(16) 2_755 .
O6W Er2 O7 C12 152.7(17) . .
O5W Er2 O7 C12 -138.5(16) . .
O12 Er2 O7 C12 87.9(17) 2_766 .
O11 Er2 O7 C12 78.1(16) 2_766 .
C18 Er2 O7 C12 83.4(16) 2_766 .
O5 Er1 O9 C13 -88.7(4) . .
O3W Er1 O9 C13 171.8(4) . .
O2W Er1 O9 C13 86.8(4) . .
O1W Er1 O9 C13 -5.9(5) . .
O10 Er1 O9 C13 1.7(4) . .
O1 Er1 O9 C13 -135.2(4) . .
O2 Er1 O9 C13 131.9(4) . .
C1 Er1 O9 C13 178.3(4) . .
O5 Er1 O10 C13 79.4(4) . .
O3W Er1 O10 C13 -13.7(5) . .
O2W Er1 O10 C13 -86.4(4) . .
O1W Er1 O10 C13 172.4(4) . .
O9 Er1 O10 C13 -1.7(4) . .
O1 Er1 O10 C13 128.2(4) . .
O2 Er1 O10 C13 -132.9(4) . .
C1 Er1 O10 C13 -177.9(4) . .
Er1 O2 C1 O1 1.0(6) . .
Er1 O2 C1 C2 -178.7(6) . .
Er1 O1 C1 O2 -1.0(6) . .
Er1 O1 C1 C2 178.7(5) . .
O5 Er1 C1 O2 -179.0(4) . .
O3W Er1 C1 O2 -85.2(4) . .
O2W Er1 C1 O2 -5.1(4) . .
O1W Er1 C1 O2 91.6(4) . .
O10 Er1 C1 O2 81.9(6) . .
O9 Er1 C1 O2 -91.6(5) . .
O1 Er1 C1 O2 178.9(7) . .
O5 Er1 C1 O1 2.0(4) . .
O3W Er1 C1 O1 95.9(4) . .
O2W Er1 C1 O1 176.0(4) . .
O1W Er1 C1 O1 -87.3(4) . .
O10 Er1 C1 O1 -97.0(5) . .
O9 Er1 C1 O1 89.4(5) . .
O2 Er1 C1 O1 -178.9(7) . .
O2 C1 C2 C3 0.0(12) . .
O1 C1 C2 C3 -179.7(7) . .
C1 C2 C3 C4 -179.0(7) . .
C2 C3 C4 C5 -178.8(7) . .
C3 C4 C5 C6 -176.4(7) . .
Er2 O3 C6 O4 -8.8(12) 2_755 .
Er2 O3 C6 C5 170.0(4) 2_755 .
C4 C5 C6 O4 175.6(7) . .
C4 C5 C6 O3 -3.4(11) . .
Er1 O5 C7 O6 -107.2(9) . .
Er1 O5 C7 C8 72.5(11) . .
O6 C7 C8 C9 11.5(11) . .
O5 C7 C8 C9 -168.2(7) . .
C7 C8 C9 C10 174.3(7) . .
C8 C9 C10 C11 -169.9(8) . .
C9 C10 C11 C12 172.5(7) . .
Er2 O7 C12 O8 -90.7(18) . .
Er2 O7 C12 C11 93.8(17) . .
C10 C11 C12 O8 -164.9(7) . .
C10 C11 C12 O7 10.9(11) . .
Er1 O9 C13 O10 -3.0(7) . .
Er1 O9 C13 C14 177.0(6) . .
Er1 O10 C13 O9 3.0(7) . .
Er1 O10 C13 C14 -177.0(6) . .
O5 Er1 C13 O9 86.3(4) . .
O3W Er1 C13 O9 -8.1(4) . .
O2W Er1 C13 O9 -88.3(4) . .
O1W Er1 C13 O9 175.4(4) . .
O10 Er1 C13 O9 -177.0(7) . .
O1 Er1 C13 O9 84.0(6) . .
O2 Er1 C13 O9 -89.2(5) . .
O5 Er1 C13 O10 -96.7(4) . .
O3W Er1 C13 O10 168.9(4) . .
O2W Er1 C13 O10 88.6(4) . .
O1W Er1 C13 O10 -7.6(4) . .
O9 Er1 C13 O10 177.0(7) . .
O1 Er1 C13 O10 -99.0(5) . .
O2 Er1 C13 O10 87.8(6) . .
O9 C13 C14 C15 -28.3(11) . .
O10 C13 C14 C15 151.7(7) . .
C13 C14 C15 C16 -175.6(6) . .
C14 C15 C16 C17 177.2(8) . .
C15 C16 C17 C18 -178.8(6) . .
Er2 O11 C18 O12 -4.2(6) 2_766 .
Er2 O11 C18 C17 176.4(6) 2_766 .
Er2 O12 C18 O11 -161.6(6) 1_565 .
Er2 O12 C18 O11 4.3(7) 2_766 .
Er2 O12 C18 C17 17.7(12) 1_565 .
Er2 O12 C18 C17 -176.4(5) 2_766 .
Er2 O12 C18 Er2 -165.9(9) 1_565 2_766
C16 C17 C18 O11 7.7(11) . .
C16 C17 C18 O12 -171.7(7) . .
